data_2203456
loop_
_publ_author_name
'Oloo, Eliud O.'
'Nienaber, Kurt'
'Quail, J. Wilson'
'Padmanilayam, Maniyan P.'
'Das, Umashankar'
'Dimmock, Jonathan R.'

_publ_section_title
;
 <i>cis</i>-3-Phenyl-3,3a,4,5-tetrahydrobenzo[<i>g</i>]indazole-2-carboxamide
;
_journal_issue 4
_journal_name_full 'Acta Crystallographica Section E'
_journal_page_first o610
_journal_page_last o612
_journal_paper_doi 10.1107/S1600536804005963
_journal_volume 60
_journal_year 2004
_chemical_formula_iupac 'C18 H17 N3 O'
_chemical_formula_moiety 'C18 H17 N3 O'
_chemical_formula_sum 'C18 H17 N3 O'
_chemical_formula_weight 291.35
_chemical_name_systematic
;
cis-3-phenyl-3,3a,4,5-tetrahydrobenzo[g]indazole-2-carboxamide
;
_space_group_IT_number 4
_symmetry_cell_setting monoclinic
_symmetry_space_group_name_Hall 'P 2yb'
_symmetry_space_group_name_H-M 'P 1 21 1'
_atom_sites_solution_hydrogens geom
_atom_sites_solution_primary direct
_atom_sites_solution_secondary difmap
_audit_creation_method SHELXL-97
_cell_angle_alpha 90.00
_cell_angle_beta 102.38(8)
_cell_angle_gamma 90.00
_cell_formula_units_Z 2
_cell_length_a 7.902(7)
_cell_length_b 7.004(5)
_cell_length_c 13.736(12)
_cell_measurement_reflns_used 25
_cell_measurement_temperature 123(2)
_cell_measurement_theta_max 18.28
_cell_measurement_theta_min 7.30
_cell_volume 742.5(11)
_computing_cell_refinement 'CAD-4 EXPRESS'
_computing_data_collection 'CAD-4 EXPRESS (Enraf--Nonius, 1992)'
_computing_data_reduction 'Xtal3.7 (Hall et al., 2000)'
_computing_molecular_graphics 'ORTEP-3 (Farrugia, 1997) and PLATON97 (Spek, 1997)'
_computing_publication_material SHELXL97
_computing_structure_refinement 'SHELXL97 (Sheldrick, 1997)'
_computing_structure_solution Xtal3.7
_diffrn_ambient_temperature 123(2)
_diffrn_measured_fraction_theta_full 0.997
_diffrn_measured_fraction_theta_max 0.997
_diffrn_measurement_device_type 'Enraf--Nonius CAD-4'
_diffrn_measurement_method \w
_diffrn_radiation_monochromator graphite
_diffrn_radiation_source 'fine-focus sealed tube'
_diffrn_radiation_type MoK\a
_diffrn_radiation_wavelength 0.71073
_diffrn_reflns_av_R_equivalents 0.0156
_diffrn_reflns_av_sigmaI/netI 0.0237
_diffrn_reflns_limit_h_max 9
_diffrn_reflns_limit_h_min 0
_diffrn_reflns_limit_k_max 8
_diffrn_reflns_limit_k_min 0
_diffrn_reflns_limit_l_max 16
_diffrn_reflns_limit_l_min -17
_diffrn_reflns_number 1697
_diffrn_reflns_theta_full 26.32
_diffrn_reflns_theta_max 26.32
_diffrn_reflns_theta_min 2.64
_diffrn_standards_decay_% 0
_diffrn_standards_interval_count 200
_diffrn_standards_interval_time 120
_diffrn_standards_number 3
_exptl_absorpt_coefficient_mu 0.083
_exptl_absorpt_correction_type none
_exptl_crystal_colour colourless
_exptl_crystal_density_diffrn 1.303
_exptl_crystal_density_method 'not measured'
_exptl_crystal_description prism
_exptl_crystal_F_000 308
_exptl_crystal_size_max 0.38
_exptl_crystal_size_mid 0.23
_exptl_crystal_size_min 0.13
_refine_diff_density_max 0.198
_refine_diff_density_min -0.221
_refine_ls_extinction_method none
_refine_ls_goodness_of_fit_ref 1.060
_refine_ls_hydrogen_treatment constr
_refine_ls_matrix_type full
_refine_ls_number_parameters 199
_refine_ls_number_reflns 1632
_refine_ls_number_restraints 1
_refine_ls_restrained_S_all 1.059
_refine_ls_R_factor_all 0.0418
_refine_ls_R_factor_gt 0.0312
_refine_ls_shift/su_max 0.003
_refine_ls_shift/su_mean 0.000
_refine_ls_structure_factor_coef Fsqd
_refine_ls_weighting_details 'calc w = 1/[\s^2^(Fo^2^)+(0.0434P)^2^+0.117P] where P = (Fo^2^+2Fc^2^)/3'
_refine_ls_weighting_scheme calc
_refine_ls_wR_factor_gt 0.0769
_refine_ls_wR_factor_ref 0.0816
_reflns_number_gt 1473
_reflns_number_total 1632
_reflns_threshold_expression I>2\s(I)
_cod_data_source_file lh6179.cif
_cod_data_source_block III
_cod_original_cell_volume 742.6(11)
_cod_original_sg_symbol_H-M 'P 21'
_cod_database_code 2203456
_cod_database_fobs_code 2203456

loop_
_symmetry_equiv_pos_as_xyz
'x, y, z'
'-x, y+1/2, -z'

loop_
_atom_site_label
_atom_site_fract_x
_atom_site_fract_y
_atom_site_fract_z
_atom_site_U_iso_or_equiv
_atom_site_adp_type
_atom_site_calc_flag
_atom_site_refinement_flags
_atom_site_occupancy
_atom_site_type_symbol
O13 0.56308(17) 0.5399(2) 0.52162(9) 0.0225(3) Uani d . 1 O
N1 0.62075(19) 0.5149(3) 0.78380(11) 0.0193(4) Uani d . 1 N
N2 0.6114(2) 0.4610(3) 0.68449(12) 0.0193(4) Uani d . 1 N
N12 0.5120(3) 0.7613(3) 0.63285(13) 0.0272(4) Uani d . 1 N
H12A 0.4776 0.8480 0.5865 0.033 Uiso calc . 1 H
H12B 0.5136 0.7881 0.6956 0.033 Uiso calc . 1 H
C3 0.6800(2) 0.2683(3) 0.67344(14) 0.0184(4) Uani d . 1 C
H3 0.5982 0.1965 0.6204 0.022 Uiso calc R 1 H
C3A 0.6747(2) 0.1849(3) 0.77746(15) 0.0201(4) Uani d . 1 C
H3A 0.5652 0.1101 0.7715 0.024 Uiso calc R 1 H
C4 0.8256(3) 0.0615(3) 0.83134(15) 0.0270(5) Uani d . 1 C
H4A 0.9363 0.1311 0.8367 0.032 Uiso calc R 1 H
H4B 0.8314 -0.0579 0.7936 0.032 Uiso calc R 1 H
C5 0.7964(3) 0.0150(4) 0.93574(17) 0.0320(5) Uani d . 1 C
H5A 0.6959 -0.0721 0.9291 0.038 Uiso calc R 1 H
H5B 0.8994 -0.0531 0.9737 0.038 Uiso calc R 1 H
C5A 0.7641(3) 0.1891(4) 0.99392(15) 0.0256(5) Uani d . 1 C
C6 0.7980(3) 0.1855(4) 1.09845(17) 0.0331(5) Uani d . 1 C
H6 0.8422 0.0718 1.1323 0.040 Uiso calc R 1 H
C7 0.7691(3) 0.3418(4) 1.15314(17) 0.0358(6) Uani d . 1 C
H7 0.7955 0.3359 1.2239 0.043 Uiso calc R 1 H
C8 0.7013(3) 0.5083(4) 1.10534(15) 0.0312(6) Uani d . 1 C
H8 0.6810 0.6161 1.1432 0.037 Uiso calc R 1 H
C9 0.6632(3) 0.5168(4) 1.00174(15) 0.0251(5) Uani d . 1 C
H9 0.6160 0.6301 0.9687 0.030 Uiso calc R 1 H
C9A 0.6947(3) 0.3578(3) 0.94617(15) 0.0210(4) Uani d . 1 C
C10 0.6605(2) 0.3634(3) 0.83690(14) 0.0181(4) Uani d . 1 C
C11 0.5617(2) 0.5886(3) 0.60791(14) 0.0180(4) Uani d . 1 C
C14 0.8591(2) 0.2716(3) 0.65000(13) 0.0195(4) Uani d . 1 C
C15 0.9100(3) 0.1154(3) 0.60067(15) 0.0249(5) Uani d . 1 C
H15 0.8316 0.0127 0.5808 0.030 Uiso calc R 1 H
C16 1.0752(3) 0.1084(4) 0.58027(15) 0.0298(5) Uani d . 1 C
H16 1.1092 0.0016 0.5464 0.036 Uiso calc R 1 H
C17 1.1895(3) 0.2579(4) 0.60962(16) 0.0307(5) Uani d . 1 C
H17 1.3023 0.2534 0.5959 0.037 Uiso calc R 1 H
C18 1.1402(3) 0.4132(4) 0.65865(16) 0.0301(5) Uani d . 1 C
H18 1.2194 0.5150 0.6789 0.036 Uiso calc R 1 H
C19 0.9749(2) 0.4213(3) 0.67850(14) 0.0238(5) Uani d . 1 C
H19 0.9411 0.5292 0.7116 0.029 Uiso calc R 1 H

loop_
_atom_site_aniso_label
_atom_site_aniso_U_11
_atom_site_aniso_U_22
_atom_site_aniso_U_33
_atom_site_aniso_U_12
_atom_site_aniso_U_13
_atom_site_aniso_U_23
O13 0.0289(7) 0.0243(8) 0.0134(7) -0.0011(7) 0.0021(5) -0.0009(6)
N1 0.0192(8) 0.0254(10) 0.0129(7) 0.0003(8) 0.0022(6) -0.0007(8)
N2 0.0220(8) 0.0219(9) 0.0137(8) 0.0031(7) 0.0031(6) -0.0010(7)
N12 0.0441(11) 0.0221(9) 0.0143(8) 0.0050(9) 0.0037(7) 0.0030(8)
C3 0.0193(9) 0.0185(10) 0.0160(9) 0.0018(8) 0.0008(7) 0.0001(9)
C3A 0.0175(9) 0.0223(10) 0.0201(10) -0.0014(9) 0.0027(7) 0.0022(8)
C4 0.0267(10) 0.0285(12) 0.0240(10) 0.0080(9) 0.0018(8) 0.0054(10)
C5 0.0348(12) 0.0289(12) 0.0297(11) 0.0080(11) 0.0011(9) 0.0115(11)
C5A 0.0222(10) 0.0325(12) 0.0206(10) -0.0049(10) 0.0010(8) 0.0064(10)
C6 0.0303(11) 0.0422(14) 0.0227(11) -0.0029(11) -0.0029(9) 0.0128(11)
C7 0.0309(12) 0.0576(17) 0.0165(10) -0.0116(12) 0.0001(9) 0.0066(11)
C8 0.0280(11) 0.0472(16) 0.0196(10) -0.0092(11) 0.0080(8) -0.0052(11)
C9 0.0248(10) 0.0315(12) 0.0194(9) -0.0048(10) 0.0059(7) 0.0018(10)
C9A 0.0174(9) 0.0291(11) 0.0156(9) -0.0038(9) 0.0015(7) 0.0031(9)
C10 0.0150(9) 0.0220(10) 0.0170(9) -0.0010(8) 0.0027(7) 0.0015(9)
C11 0.0160(8) 0.0201(10) 0.0169(9) -0.0023(8) 0.0015(7) 0.0020(8)
C14 0.0178(9) 0.0263(10) 0.0131(9) 0.0014(9) 0.0004(7) 0.0000(9)
C15 0.0224(10) 0.0274(11) 0.0235(10) 0.0012(9) 0.0018(8) -0.0045(10)
C16 0.0281(11) 0.0381(13) 0.0235(11) 0.0076(11) 0.0061(8) -0.0067(11)
C17 0.0190(10) 0.0508(15) 0.0223(10) 0.0028(11) 0.0042(8) -0.0022(11)
C18 0.0219(10) 0.0404(15) 0.0265(12) -0.0076(10) 0.0021(8) -0.0059(10)
C19 0.0232(10) 0.0299(12) 0.0175(10) -0.0020(9) 0.0024(8) -0.0062(9)

loop_
_atom_type_symbol
_atom_type_description
_atom_type_scat_dispersion_real
_atom_type_scat_dispersion_imag
_atom_type_scat_source
C C 0.0033 0.0016 'International Tables Vol C Tables 4.2.6.8 and 6.1.1.4'
H H 0.0000 0.0000 'International Tables Vol C Tables 4.2.6.8 and 6.1.1.4'
N N 0.0061 0.0033 'International Tables Vol C Tables 4.2.6.8 and 6.1.1.4'
O O 0.0106 0.0060 'International Tables Vol C Tables 4.2.6.8 and 6.1.1.4'

loop_
_geom_angle_atom_site_label_1
_geom_angle_atom_site_label_2
_geom_angle_atom_site_label_3
_geom_angle
C10 N1 N2 106.56(18)
C11 N2 N1 121.15(18)
C11 N2 C3 124.65(17)
N1 N2 C3 113.75(16)
C11 N12 H12A 120.0
C11 N12 H12B 120.0
H12A N12 H12B 120.0
N2 C3 C14 112.86(18)
N2 C3 C3A 99.58(16)
C14 C3 C3A 114.30(17)
N2 C3 H3 109.9
C14 C3 H3 109.9
C3A C3 H3 109.9
C10 C3A C4 110.29(18)
C10 C3A C3 101.87(18)
C4 C3A C3 119.07(18)
C10 C3A H3A 108.4
C4 C3A H3A 108.4
C3 C3A H3A 108.4
C3A C4 C5 108.30(18)
C3A C4 H4A 110.0
C5 C4 H4A 110.0
C3A C4 H4B 110.0
C5 C4 H4B 110.0
H4A C4 H4B 108.4
C5A C5 C4 113.5(2)
C5A C5 H5A 108.9
C4 C5 H5A 108.9
C5A C5 H5B 108.9
C4 C5 H5B 108.9
H5A C5 H5B 107.7
C6 C5A C9A 117.6(2)
C6 C5A C5 120.7(2)
C9A C5A C5 121.72(19)
C7 C6 C5A 121.8(2)
C7 C6 H6 119.1
C5A C6 H6 119.1
C6 C7 C8 120.2(2)
C6 C7 H7 119.9
C8 C7 H7 119.9
C7 C8 C9 119.8(2)
C7 C8 H8 120.1
C9 C8 H8 120.1
C8 C9 C9A 119.9(2)
C8 C9 H9 120.1
C9A C9 H9 120.1
C9 C9A C5A 120.73(19)
C9 C9A C10 121.4(2)
C5A C9A C10 117.9(2)
N1 C10 C9A 124.79(19)
N1 C10 C3A 114.41(17)
C9A C10 C3A 120.78(19)
O13 C11 N12 123.93(19)
O13 C11 N2 119.71(19)
N12 C11 N2 116.35(18)
C15 C14 C19 119.20(19)
C15 C14 C3 118.2(2)
C19 C14 C3 122.6(2)
C14 C15 C16 120.4(2)
C14 C15 H15 119.8
C16 C15 H15 119.8
C17 C16 C15 119.7(2)
C17 C16 H16 120.1
C15 C16 H16 120.1
C18 C17 C16 120.25(19)
C18 C17 H17 119.9
C16 C17 H17 119.9
C17 C18 C19 120.2(2)
C17 C18 H18 119.9
C19 C18 H18 119.9
C18 C19 C14 120.2(2)
C18 C19 H19 119.9
C14 C19 H19 119.9

loop_
_geom_bond_atom_site_label_1
_geom_bond_atom_site_label_2
_geom_bond_distance
O13 C11 1.236(3)
N1 C10 1.287(3)
N1 N2 1.402(2)
N2 C11 1.372(3)
N2 C3 1.474(3)
N12 C11 1.339(3)
N12 H12A 0.8800
N12 H12B 0.8800
C3 C14 1.517(3)
C3 C3A 1.553(3)
C3 H3 1.0000
C3A C10 1.511(3)
C3A C4 1.529(3)
C3A H3A 1.0000
C4 C5 1.536(3)
C4 H4A 0.9900
C4 H4B 0.9900
C5 C5A 1.509(4)
C5 H5A 0.9900
C5 H5B 0.9900
C5A C6 1.403(3)
C5A C9A 1.405(3)
C6 C7 1.375(4)
C6 H6 0.9500
C7 C8 1.388(4)
C7 H7 0.9500
C8 C9 1.391(3)
C8 H8 0.9500
C9 C9A 1.402(3)
C9 H9 0.9500
C9A C10 1.468(3)
C14 C15 1.391(3)
C14 C19 1.392(3)
C15 C16 1.393(3)
C15 H15 0.9500
C16 C17 1.385(4)
C16 H16 0.9500
C17 C18 1.379(4)
C17 H17 0.9500
C18 C19 1.392(3)
C18 H18 0.9500
C19 H19 0.9500

loop_
_geom_hbond_atom_site_label_D
_geom_hbond_atom_site_label_H
_geom_hbond_atom_site_label_A
_geom_hbond_site_symmetry_A
_geom_hbond_distance_DH
_geom_hbond_distance_HA
_geom_hbond_distance_DA
_geom_hbond_angle_DHA
N12 H12B N1 . 0.88 2.33 2.693(3) 105
N12 H12A O13 2_656 0.88 1.98 2.850(3) 171
C3 H3 O13 2_646 1.00 2.36 3.350(4) 171
C17 H17 O13 2_746 0.95 2.59 3.304(3) 132

loop_
_geom_torsion_atom_site_label_1
_geom_torsion_atom_site_label_2
_geom_torsion_atom_site_label_3
_geom_torsion_atom_site_label_4
_geom_torsion
C10 N1 N2 C11 176.31(17)
C10 N1 N2 C3 -11.1(2)
C11 N2 C3 C14 69.4(2)
N1 N2 C3 C14 -102.94(19)
C11 N2 C3 C3A -168.99(17)
N1 N2 C3 C3A 18.67(19)
N2 C3 C3A C10 -17.73(17)
C14 C3 C3A C10 102.8(2)
N2 C3 C3A C4 -139.21(19)
C14 C3 C3A C4 -18.6(3)
C10 C3A C4 C5 57.3(2)
C3 C3A C4 C5 174.43(19)
C3A C4 C5 C5A -52.6(3)
C4 C5 C5A C6 -156.25(19)
C4 C5 C5A C9A 25.7(3)
C9A C5A C6 C7 -1.6(3)
C5 C5A C6 C7 -179.7(2)
C5A C6 C7 C8 1.3(4)
C6 C7 C8 C9 -0.2(3)
C7 C8 C9 C9A -0.5(3)
C8 C9 C9A C5A 0.2(3)
C8 C9 C9A C10 -178.32(18)
C6 C5A C9A C9 0.9(3)
C5 C5A C9A C9 178.96(19)
C6 C5A C9A C10 179.40(18)
C5 C5A C9A C10 -2.5(3)
N2 N1 C10 C9A 175.84(16)
N2 N1 C10 C3A -2.7(2)
C9 C9A C10 N1 8.8(3)
C5A C9A C10 N1 -169.69(18)
C9 C9A C10 C3A -172.70(18)
C5A C9A C10 C3A 8.8(3)
C4 C3A C10 N1 141.32(18)
C3 C3A C10 N1 14.0(2)
C4 C3A C10 C9A -37.3(2)
C3 C3A C10 C9A -164.65(16)
N1 N2 C11 O13 176.33(16)
C3 N2 C11 O13 4.5(3)
N1 N2 C11 N12 -4.4(3)
C3 N2 C11 N12 -176.19(17)
N2 C3 C14 C15 -155.28(18)
C3A C3 C14 C15 91.9(2)
N2 C3 C14 C19 26.7(3)
C3A C3 C14 C19 -86.2(3)
C19 C14 C15 C16 0.2(3)
C3 C14 C15 C16 -177.89(19)
C14 C15 C16 C17 0.2(3)
C15 C16 C17 C18 -0.1(3)
C16 C17 C18 C19 -0.3(3)
C17 C18 C19 C14 0.7(3)
C15 C14 C19 C18 -0.7(3)
C3 C14 C19 C18 177.34(19)

loop_
_cod_related_entry_id
_cod_related_entry_database
_cod_related_entry_code
1 ChemSpider 433463
